data_2107047
loop_
_publ_author_name
'Loopstra, B.O.'

_publ_section_title
;
 The structure of beta-U3 O8
;
_journal_name_full 'Acta Crystallographica B (24,1968-38,1982)'
_journal_page_first 656
_journal_page_last 657
_journal_volume 26
_journal_year 1970
_chemical_formula_sum 'O8 U3'
_chemical_name_systematic 'U3 O8'
_space_group_IT_number 63
_symmetry_space_group_name_Hall '-C 2c 2'
_symmetry_space_group_name_H-M 'C m c m'
_cell_angle_alpha 90
_cell_angle_beta 90
_cell_angle_gamma 90
_cell_formula_units_Z 4
_cell_length_a 7.069
_cell_length_b 11.445
_cell_length_c 8.303
_cell_volume 671.752
_citation_journal_id_ASTM ACBCAR
_cod_data_source_file Loopstra_ACBCAR_1970_359.cif
_cod_data_source_block O8U3
_cod_original_cell_volume 671.7518
_cod_database_code 2107047

loop_
_symmetry_equiv_pos_as_xyz
x,y,z
-x,-y,z+1/2
x,-y,-z
-x,y,-z+1/2
-x,-y,-z
x,y,-z-1/2
-x,y,z
x,-y,z-1/2
x+1/2,y+1/2,z
-x+1/2,-y+1/2,z+1/2
x+1/2,-y+1/2,-z
-x+1/2,y+1/2,-z+1/2
-x+1/2,-y+1/2,-z
x+1/2,y+1/2,-z-1/2
-x+1/2,y+1/2,z
x+1/2,-y+1/2,z-1/2

loop_
_atom_site_label
_atom_site_type_symbol
_atom_site_fract_x
_atom_site_fract_y
_atom_site_fract_z
_atom_site_occupancy
_atom_site_U_iso_or_equiv
U2 U+5 0 0.35 0.25 1 0.0
O4 O-2 0.318 0.024 0.25 1 0.0
U1 U+5 0 0.989 0.25 1 0.0
O3 O-2 0 0.165 0.25 1 0.0
O5 O-2 0.319 0.312 0.25 1 0.0
O1 O-2 0 0 0 1 0.0
U3 U+6 0 0.668 0.25 1 0.0
O2 O-2 0 0.352 0.023 1 0.0
